data_1550147
loop_
_publ_author_name
'Pawledzio, Sylwia'
'Makal, Anna'
'Trzybi\'nski, Damian'
'Wo\'zniak, Krzysztof'

_publ_section_title
;
 Crystal structure, interaction energies and experimental electron density
 of the popular drug ketoprophen
;
_journal_issue 6
_journal_name_full IUCrJ
_journal_page_first
;
;
_journal_paper_doi 10.1107/S2052252518013222
_journal_volume 5
_journal_year 2018
_chemical_absolute_configuration ad
_chemical_formula_moiety 'C16 H14 O3'
_chemical_formula_sum 'C16 H14 O3'
_chemical_formula_weight 254.27
_chemical_name_systematic '2-(3-benzoylphenyl)-propionic acid'
_space_group_crystal_system orthorhombic
_space_group_IT_number 19
_space_group_name_Hall 'P 2ac 2ab'
_space_group_name_H-M_alt 'P 21 21 21'
_symmetry_space_group_name_Hall 'P 2ac 2ab'
_symmetry_space_group_name_H-M 'P 21 21 21'
_atom_sites_solution_hydrogens geom
_atom_sites_solution_primary direct
_audit_creation_date 2018-06-25
_audit_creation_method
;
Olex2 1.2
(compiled 2018.05.29 svn.r3508 for OlexSys, GUI svn.r5506)
;
_cell_angle_alpha 90
_cell_angle_beta 90
_cell_angle_gamma 90
_cell_formula_units_Z 8
_cell_length_a 6.1130(5)
_cell_length_b 7.3809(6)
_cell_length_c 55.524(5)
_cell_measurement_reflns_used 9909
_cell_measurement_temperature 100
_cell_measurement_theta_max 37.961
_cell_measurement_theta_min 2.933
_cell_volume 2505.2(4)
_computing_cell_refinement 'SAINT v8.34A (Bruker, 2013)'
_computing_data_collection 'APEX2 v2012.4-3 (Bruker AXS)'
_computing_data_reduction 'SAINT v8.34A (Bruker, 2013)'
_computing_molecular_graphics 'Olex2 (Dolomanov et al., 2009)'
_computing_publication_material 'Olex2 (Dolomanov et al., 2009)'
_computing_structure_refinement 'ShelXL (Sheldrick, 2015)'
_computing_structure_solution 'XS (Sheldrick, 2008)'
_diffrn_ambient_temperature 100.03
_diffrn_detector 'Bruker APEX2 area detector'
_diffrn_detector_area_resol_mean 7.9
_diffrn_detector_type 'CCD area detector'
_diffrn_measured_fraction_theta_full 0.999
_diffrn_measured_fraction_theta_max 0.906
_diffrn_measurement_device 'three-circle diffractometer'
_diffrn_measurement_device_type 'Bruker SMART APEX2 area detector'
_diffrn_measurement_method '\w and \f scans'
_diffrn_radiation_collimation 'focusing mirrors'
_diffrn_radiation_monochromator 'mirror optics'
_diffrn_radiation_probe x-ray
_diffrn_radiation_type MoK\a
_diffrn_radiation_wavelength 0.71073
_diffrn_reflns_av_R_equivalents 0.0389
_diffrn_reflns_av_unetI/netI 0.0722
_diffrn_reflns_Laue_measured_fraction_full 0.999
_diffrn_reflns_Laue_measured_fraction_max 0.906
_diffrn_reflns_limit_h_max 12
_diffrn_reflns_limit_h_min -11
_diffrn_reflns_limit_k_max 14
_diffrn_reflns_limit_k_min -11
_diffrn_reflns_limit_l_max 83
_diffrn_reflns_limit_l_min -103
_diffrn_reflns_number 66457
_diffrn_reflns_point_group_measured_fraction_full 0.999
_diffrn_reflns_point_group_measured_fraction_max 0.839
_diffrn_reflns_theta_full 26.000
_diffrn_reflns_theta_max 45.526
_diffrn_reflns_theta_min 1.467
_diffrn_source 'microfocus sealed X-ray tube'
_diffrn_source_type 'Incoatec I\ms'
_diffrn_standards_number 0
_exptl_absorpt_coefficient_mu 0.093
_exptl_absorpt_correction_T_max 1.0000
_exptl_absorpt_correction_T_min 0.9339
_exptl_absorpt_correction_type empirical
_exptl_absorpt_process_details
;
SADABS-2012/1 (Bruker,2012) was used for absorption correction.
wR2(int) was 0.0653 before and 0.0530 after correction.
The Ratio of minimum to maximum transmission is 0.9339.
The \l/2 correction factor is 0.0015.
;
_exptl_crystal_colour 'clear whiteish colourless'
_exptl_crystal_colour_lustre clear
_exptl_crystal_colour_modifier whiteish
_exptl_crystal_colour_primary colourless
_exptl_crystal_density_diffrn 1.348
_exptl_crystal_description irregular
_exptl_crystal_F_000 1072
_exptl_crystal_size_max 0.287
_exptl_crystal_size_mid 0.212
_exptl_crystal_size_min 0.068
_refine_diff_density_max 0.608
_refine_diff_density_min -0.389
_refine_diff_density_rms 0.077
_refine_ls_abs_structure_details
;
 Flack x determined using 3482 quotients [(I+)-(I-)]/[(I+)+(I-)]
 (Parsons, Flack and Wagner, Acta Cryst. B69 (2013) 249-259).
;
_refine_ls_abs_structure_Flack 0.3(3)
_refine_ls_extinction_method none
_refine_ls_goodness_of_fit_ref 1.073
_refine_ls_hydrogen_treatment constr
_refine_ls_matrix_type full
_refine_ls_number_parameters 347
_refine_ls_number_reflns 17839
_refine_ls_number_restraints 2
_refine_ls_restrained_S_all 1.073
_refine_ls_R_factor_all 0.1113
_refine_ls_R_factor_gt 0.0612
_refine_ls_shift/su_max 0.001
_refine_ls_shift/su_mean 0.000
_refine_ls_structure_factor_coef Fsqd
_refine_ls_weighting_details 'w=1/[\s^2^(Fo^2^)+(0.0720P)^2^+0.1836P] where P=(Fo^2^+2Fc^2^)/3'
_refine_ls_weighting_scheme calc
_refine_ls_wR_factor_gt 0.1396
_refine_ls_wR_factor_ref 0.1604
_reflns_Friedel_coverage 0.662
_reflns_Friedel_fraction_full 1.000
_reflns_Friedel_fraction_max 0.755
_reflns_number_gt 11356
_reflns_number_total 17839
_reflns_threshold_expression 'I > 2\s(I)'
_cod_data_source_file lq5013.cif
_cod_data_source_block 2016_03_20_am_ketsigma_0m
_cod_database_code 1550147
_shelx_shelxl_version_number 2014/7
_shelx_space_group_comment
;
The symmetry employed for this shelxl refinement is uniquely defined
by the following loop, which should always be used as a source of
symmetry information in preference to the above space-group names.
They are only intended as comments.
;
_olex2_refinement_description
;
1. Fixed Uiso
 At 1.2 times of:
  All C(H) groups
 At 1.5 times of:
  All C(H,H,H) groups, All O(H) groups
2. Restrained distances
 O2A-H2A
 0.84 with sigma of 0.02
 O2B-H2B
 0.84 with sigma of 0.02
3.a Ternary CH refined with riding coordinates:
 C8A(H8A), C8B(H8B)
3.b Aromatic/amide H refined with riding coordinates:
 C2A(H2AA), C4A(H4A), C5A(H5A), C6A(H6A), C12A(H12A), C13A(H13A), C14A(H14A),
 C15A(H15A), C16A(H16A), C2B(H2BA), C4B(H4B), C5B(H5B), C6B(H6B), C12B(H12B),
 C13B(H13B), C14B(H14B), C15B(H15B), C16B(H16B)
3.c Idealised Me refined as rotating group:
 C9A(H9AA,H9AB,H9AC), C9B(H9BA,H9BB,H9BC)
3.d Idealised tetrahedral OH refined as rotating group:
 O2A(H2A), O2B(H2B)
;
_olex2_submission_special_instructions 'No special instructions were received'

loop_
_space_group_symop_operation_xyz
'x, y, z'
'-x+1/2, -y, z+1/2'
'x+1/2, -y+1/2, -z'
'-x, y+1/2, -z+1/2'

loop_
_atom_site_label
_atom_site_type_symbol
_atom_site_fract_x
_atom_site_fract_y
_atom_site_fract_z
_atom_site_U_iso_or_equiv
_atom_site_adp_type
_atom_site_occupancy
_atom_site_site_symmetry_order
_atom_site_calc_flag
_atom_site_refinement_flags_posn
O3A O 0.78847(19) 0.4532(2) 0.37700(2) 0.0287(3) Uani 1 1 d .
O2A O 0.8107(2) 0.59687(15) 0.48016(2) 0.0214(2) Uani 1 1 d D
H2A H 0.8331 0.6844 0.4895 0.032 Uiso 1 1 calc DGR
O1A O 0.4702(2) 0.6210(2) 0.49443(2) 0.0324(3) Uani 1 1 d .
C1A C 0.4507(2) 0.45779(18) 0.44201(2) 0.0143(2) Uani 1 1 d .
C2A C 0.5579(2) 0.43004(18) 0.42027(2) 0.0142(2) Uani 1 1 d .
H2AA H 0.6983 0.3749 0.4201 0.017 Uiso 1 1 calc R
C3A C 0.4604(2) 0.48284(18) 0.39855(3) 0.0142(2) Uani 1 1 d .
C4A C 0.2550(2) 0.56494(19) 0.39882(3) 0.0155(2) Uani 1 1 d .
H4A H 0.1870 0.5992 0.3841 0.019 Uiso 1 1 calc R
C5A C 0.1500(2) 0.59653(19) 0.42062(3) 0.0178(3) Uani 1 1 d .
H5A H 0.0113 0.6545 0.4208 0.021 Uiso 1 1 calc R
C6A C 0.2465(2) 0.54389(19) 0.44206(3) 0.0168(2) Uani 1 1 d .
H6A H 0.1739 0.5663 0.4569 0.020 Uiso 1 1 calc R
C7A C 0.5899(2) 0.4606(2) 0.37596(3) 0.0165(2) Uani 1 1 d .
C11A C 0.4792(2) 0.44929(18) 0.35206(2) 0.0139(2) Uani 1 1 d .
C12A C 0.5984(2) 0.50697(19) 0.33196(3) 0.0158(2) Uani 1 1 d .
H12A H 0.7406 0.5567 0.3340 0.019 Uiso 1 1 calc R
C13A C 0.5085(3) 0.4914(2) 0.30909(3) 0.0190(3) Uani 1 1 d .
H13A H 0.5883 0.5324 0.2955 0.023 Uiso 1 1 calc R
C14A C 0.3026(3) 0.4162(2) 0.30614(3) 0.0213(3) Uani 1 1 d .
H14A H 0.2421 0.4053 0.2904 0.026 Uiso 1 1 calc R
C15A C 0.1845(3) 0.3568(2) 0.32588(3) 0.0202(3) Uani 1 1 d .
H15A H 0.0441 0.3041 0.3237 0.024 Uiso 1 1 calc R
C16A C 0.2715(2) 0.37427(19) 0.34885(3) 0.0167(2) Uani 1 1 d .
H16A H 0.1895 0.3351 0.3624 0.020 Uiso 1 1 calc R
C8A C 0.5508(2) 0.38847(19) 0.46537(2) 0.0155(2) Uani 1 1 d .
H8A H 0.6900 0.3237 0.4614 0.019 Uiso 1 1 calc R
C10A C 0.6042(2) 0.5471(2) 0.48159(3) 0.0170(2) Uani 1 1 d .
C9A C 0.3978(3) 0.2559(2) 0.47810(3) 0.0243(3) Uani 1 1 d .
H9AA H 0.2583 0.3161 0.4816 0.036 Uiso 1 1 calc GR
H9AB H 0.4649 0.2158 0.4932 0.036 Uiso 1 1 calc GR
H9AC H 0.3718 0.1508 0.4677 0.036 Uiso 1 1 calc GR
O3B O -0.05199(19) 0.5113(2) 0.62973(2) 0.0263(3) Uani 1 1 d .
O2B O 0.34758(19) 0.18467(14) 0.72712(2) 0.0188(2) Uani 1 1 d D
H2B H 0.4303 0.1286 0.7366 0.028 Uiso 1 1 calc DGR
O1B O 0.4465(2) 0.41873(16) 0.74987(2) 0.0237(2) Uani 1 1 d .
C1B C 0.2859(2) 0.51871(18) 0.69472(2) 0.0135(2) Uani 1 1 d .
C2B C 0.1801(2) 0.48754(18) 0.67297(2) 0.0137(2) Uani 1 1 d .
H2BA H 0.0407 0.4307 0.6729 0.016 Uiso 1 1 calc R
C3B C 0.2773(2) 0.53925(18) 0.65111(2) 0.0132(2) Uani 1 1 d .
C4B C 0.4837(2) 0.62042(18) 0.65134(3) 0.0148(2) Uani 1 1 d .
H4B H 0.5527 0.6523 0.6366 0.018 Uiso 1 1 calc R
C5B C 0.5884(2) 0.65462(19) 0.67316(3) 0.0167(2) Uani 1 1 d .
H5B H 0.7279 0.7114 0.6733 0.020 Uiso 1 1 calc R
C6B C 0.4892(2) 0.60580(19) 0.69469(3) 0.0161(2) Uani 1 1 d .
H6B H 0.5600 0.6317 0.7095 0.019 Uiso 1 1 calc R
C7B C 0.1471(2) 0.51821(19) 0.62850(3) 0.0158(2) Uani 1 1 d .
C11B C 0.2549(2) 0.50865(18) 0.60438(2) 0.0138(2) Uani 1 1 d .
C12B C 0.1346(2) 0.56860(18) 0.58451(3) 0.0155(2) Uani 1 1 d .
H12B H -0.0071 0.6186 0.5868 0.019 Uiso 1 1 calc R
C13B C 0.2213(3) 0.5554(2) 0.56151(3) 0.0181(3) Uani 1 1 d .
H13B H 0.1402 0.5986 0.5481 0.022 Uiso 1 1 calc R
C14B C 0.4269(3) 0.4789(2) 0.55802(3) 0.0193(3) Uani 1 1 d .
H14B H 0.4857 0.4694 0.5422 0.023 Uiso 1 1 calc R
C15B C 0.5460(3) 0.4165(2) 0.57762(3) 0.0185(3) Uani 1 1 d .
H15B H 0.6853 0.3623 0.5752 0.022 Uiso 1 1 calc R
C16B C 0.4616(2) 0.43314(19) 0.60078(3) 0.0159(2) Uani 1 1 d .
H16B H 0.5449 0.3929 0.6142 0.019 Uiso 1 1 calc R
C8B C 0.1769(2) 0.46398(19) 0.71839(2) 0.0148(2) Uani 1 1 d .
H8B H 0.0506 0.3830 0.7145 0.018 Uiso 1 1 calc R
C10B C 0.3370(2) 0.35718(18) 0.73355(3) 0.0149(2) Uani 1 1 d .
C9B C 0.0892(3) 0.6259(2) 0.73249(3) 0.0204(3) Uani 1 1 d .
H9BA H 0.2091 0.7102 0.7359 0.031 Uiso 1 1 calc GR
H9BB H 0.0253 0.5838 0.7477 0.031 Uiso 1 1 calc GR
H9BC H -0.0232 0.6876 0.7230 0.031 Uiso 1 1 calc GR

loop_
_atom_site_aniso_label
_atom_site_aniso_U_11
_atom_site_aniso_U_22
_atom_site_aniso_U_33
_atom_site_aniso_U_23
_atom_site_aniso_U_13
_atom_site_aniso_U_12
O3A 0.0131(5) 0.0543(8) 0.0188(5) 0.0027(5) 0.0001(4) 0.0011(5)
O2A 0.0224(5) 0.0216(5) 0.0201(5) -0.0062(4) 0.0006(4) -0.0035(4)
O1A 0.0274(6) 0.0395(7) 0.0303(7) -0.0181(6) 0.0032(5) 0.0075(6)
C1A 0.0148(5) 0.0149(5) 0.0132(6) -0.0014(4) -0.0005(4) 0.0006(4)
C2A 0.0130(5) 0.0158(5) 0.0139(6) -0.0016(4) -0.0002(4) 0.0013(4)
C3A 0.0131(5) 0.0158(5) 0.0138(6) 0.0002(4) -0.0002(4) -0.0009(4)
C4A 0.0134(5) 0.0168(5) 0.0164(6) 0.0006(5) -0.0016(5) 0.0010(4)
C5A 0.0137(6) 0.0178(5) 0.0218(7) -0.0031(5) 0.0002(5) 0.0026(4)
C6A 0.0154(6) 0.0187(6) 0.0164(6) -0.0035(5) 0.0018(5) 0.0019(5)
C7A 0.0152(6) 0.0212(6) 0.0132(6) 0.0019(5) 0.0003(4) 0.0000(5)
C11A 0.0139(5) 0.0149(5) 0.0129(6) 0.0009(4) 0.0006(4) -0.0001(4)
C12A 0.0164(6) 0.0150(5) 0.0159(6) 0.0001(4) 0.0029(5) 0.0004(4)
C13A 0.0234(7) 0.0195(6) 0.0140(6) 0.0004(5) 0.0039(5) 0.0048(5)
C14A 0.0231(7) 0.0240(6) 0.0168(7) -0.0048(5) -0.0034(5) 0.0049(6)
C15A 0.0173(6) 0.0204(6) 0.0229(7) -0.0046(5) -0.0031(6) 0.0008(5)
C16A 0.0156(6) 0.0168(5) 0.0176(6) 0.0008(5) 0.0009(5) -0.0021(4)
C8A 0.0174(6) 0.0172(5) 0.0119(6) -0.0008(4) -0.0013(5) -0.0007(5)
C10A 0.0198(6) 0.0186(6) 0.0124(6) -0.0019(4) -0.0011(5) 0.0019(5)
C9A 0.0252(7) 0.0274(7) 0.0203(8) 0.0056(6) -0.0010(6) -0.0059(6)
O3B 0.0133(5) 0.0470(7) 0.0186(5) 0.0032(5) 0.0007(4) -0.0006(5)
O2B 0.0220(5) 0.0163(4) 0.0181(5) -0.0008(4) -0.0050(4) 0.0008(4)
O1B 0.0308(6) 0.0185(5) 0.0216(6) -0.0020(4) -0.0118(5) 0.0002(4)
C1B 0.0140(5) 0.0152(5) 0.0113(5) 0.0002(4) 0.0005(4) -0.0009(4)
C2B 0.0121(5) 0.0155(5) 0.0135(6) 0.0005(4) 0.0005(4) 0.0004(4)
C3B 0.0124(5) 0.0144(5) 0.0127(5) 0.0005(4) 0.0000(4) -0.0002(4)
C4B 0.0151(6) 0.0162(5) 0.0130(6) 0.0007(4) 0.0018(4) -0.0011(4)
C5B 0.0151(6) 0.0178(5) 0.0171(6) -0.0007(5) 0.0009(5) -0.0034(4)
C6B 0.0155(6) 0.0190(6) 0.0138(6) -0.0012(5) -0.0014(4) -0.0027(4)
C7B 0.0144(5) 0.0192(5) 0.0138(6) 0.0019(5) 0.0000(4) -0.0003(4)
C11B 0.0145(5) 0.0146(5) 0.0124(5) 0.0001(4) 0.0001(4) -0.0009(4)
C12B 0.0155(6) 0.0151(5) 0.0158(6) 0.0004(4) -0.0024(5) 0.0003(4)
C13B 0.0229(7) 0.0181(6) 0.0133(6) 0.0012(5) -0.0025(5) -0.0026(5)
C14B 0.0223(7) 0.0206(6) 0.0150(6) -0.0032(5) 0.0034(5) -0.0033(5)
C15B 0.0169(6) 0.0195(6) 0.0191(7) -0.0038(5) 0.0037(5) -0.0002(5)
C16B 0.0156(6) 0.0163(5) 0.0158(6) -0.0001(4) -0.0011(5) 0.0010(5)
C8B 0.0150(5) 0.0181(5) 0.0114(5) 0.0011(4) 0.0003(4) -0.0003(4)
C10B 0.0170(6) 0.0158(5) 0.0119(6) 0.0010(4) 0.0014(4) -0.0020(4)
C9B 0.0218(7) 0.0231(6) 0.0162(7) -0.0002(5) 0.0023(5) 0.0056(5)

loop_
_atom_type_symbol
_atom_type_description
_atom_type_scat_dispersion_real
_atom_type_scat_dispersion_imag
_atom_type_scat_source
C C 0.0033 0.0016 'International Tables Vol C Tables 4.2.6.8 and 6.1.1.4'
H H 0.0000 0.0000 'International Tables Vol C Tables 4.2.6.8 and 6.1.1.4'
O O 0.0106 0.0060 'International Tables Vol C Tables 4.2.6.8 and 6.1.1.4'

loop_
_geom_angle_atom_site_label_1
_geom_angle_atom_site_label_2
_geom_angle_atom_site_label_3
_geom_angle
C10A O2A H2A 109.5
C2A C1A C6A 119.28(13)
C2A C1A C8A 120.09(12)
C6A C1A C8A 120.59(13)
C1A C2A H2AA 119.8
C1A C2A C3A 120.44(12)
C3A C2A H2AA 119.8
C2A C3A C7A 117.88(12)
C4A C3A C2A 119.67(13)
C4A C3A C7A 122.30(13)
C3A C4A H4A 120.1
C5A C4A C3A 119.89(13)
C5A C4A H4A 120.1
C4A C5A H5A 119.8
C6A C5A C4A 120.32(13)
C6A C5A H5A 119.8
C1A C6A H6A 119.8
C5A C6A C1A 120.37(13)
C5A C6A H6A 119.8
O3A C7A C3A 119.62(14)
O3A C7A C11A 119.49(13)
C11A C7A C3A 120.89(12)
C12A C11A C7A 117.16(12)
C16A C11A C7A 123.25(13)
C16A C11A C12A 119.46(13)
C11A C12A H12A 120.0
C13A C12A C11A 119.90(13)
C13A C12A H12A 120.0
C12A C13A H13A 120.0
C14A C13A C12A 120.08(14)
C14A C13A H13A 120.0
C13A C14A H14A 119.8
C15A C14A C13A 120.47(14)
C15A C14A H14A 119.8
C14A C15A H15A 120.0
C14A C15A C16A 119.91(14)
C16A C15A H15A 120.0
C11A C16A H16A 119.9
C15A C16A C11A 120.18(14)
C15A C16A H16A 119.9
C1A C8A H8A 108.4
C1A C8A C9A 111.31(12)
C10A C8A C1A 109.50(11)
C10A C8A H8A 108.4
C10A C8A C9A 110.64(13)
C9A C8A H8A 108.4
O2A C10A C8A 112.76(12)
O1A C10A O2A 123.78(15)
O1A C10A C8A 123.45(15)
C8A C9A H9AA 109.5
C8A C9A H9AB 109.5
C8A C9A H9AC 109.5
H9AA C9A H9AB 109.5
H9AA C9A H9AC 109.5
H9AB C9A H9AC 109.5
C10B O2B H2B 109.5
C2B C1B C6B 119.25(12)
C2B C1B C8B 120.06(12)
C6B C1B C8B 120.66(12)
C1B C2B H2BA 119.7
C1B C2B C3B 120.64(12)
C3B C2B H2BA 119.7
C2B C3B C7B 118.19(12)
C4B C3B C2B 119.37(12)
C4B C3B C7B 122.26(12)
C3B C4B H4B 120.0
C5B C4B C3B 120.08(13)
C5B C4B H4B 120.0
C4B C5B H5B 120.0
C6B C5B C4B 120.07(13)
C6B C5B H5B 120.0
C1B C6B H6B 119.7
C5B C6B C1B 120.55(13)
C5B C6B H6B 119.7
O3B C7B C3B 119.27(13)
O3B C7B C11B 119.23(13)
C11B C7B C3B 121.50(12)
C12B C11B C7B 117.38(12)
C16B C11B C7B 123.15(12)
C16B C11B C12B 119.34(13)
C11B C12B H12B 119.9
C13B C12B C11B 120.22(13)
C13B C12B H12B 119.9
C12B C13B H13B 119.9
C12B C13B C14B 120.16(14)
C14B C13B H13B 119.9
C13B C14B H14B 120.0
C15B C14B C13B 119.95(14)
C15B C14B H14B 120.0
C14B C15B H15B 120.0
C14B C15B C16B 120.04(14)
C16B C15B H15B 120.0
C11B C16B H16B 119.9
C15B C16B C11B 120.26(13)
C15B C16B H16B 119.9
C1B C8B H8B 108.0
C10B C8B C1B 109.51(12)
C10B C8B H8B 108.0
C10B C8B C9B 110.49(12)
C9B C8B C1B 112.80(12)
C9B C8B H8B 108.0
O2B C10B C8B 112.49(12)
O1B C10B O2B 122.28(14)
O1B C10B C8B 125.23(13)
C8B C9B H9BA 109.5
C8B C9B H9BB 109.5
C8B C9B H9BC 109.5
H9BA C9B H9BB 109.5
H9BA C9B H9BC 109.5
H9BB C9B H9BC 109.5

loop_
_geom_bond_atom_site_label_1
_geom_bond_atom_site_label_2
_geom_bond_distance
O3A C7A 1.2165(19)
O2A H2A 0.8400
O2A C10A 1.317(2)
O1A C10A 1.2151(19)
C1A C2A 1.3888(19)
C1A C6A 1.4006(19)
C1A C8A 1.5229(19)
C2A H2AA 0.9500
C2A C3A 1.4003(19)
C3A C4A 1.3941(19)
C3A C7A 1.492(2)
C4A H4A 0.9500
C4A C5A 1.390(2)
C5A H5A 0.9500
C5A C6A 1.384(2)
C6A H6A 0.9500
C7A C11A 1.4914(19)
C11A C12A 1.3995(19)
C11A C16A 1.397(2)
C12A H12A 0.9500
C12A C13A 1.388(2)
C13A H13A 0.9500
C13A C14A 1.386(2)
C14A H14A 0.9500
C14A C15A 1.384(2)
C15A H15A 0.9500
C15A C16A 1.388(2)
C16A H16A 0.9500
C8A H8A 1.0000
C8A C10A 1.513(2)
C8A C9A 1.527(2)
C9A H9AA 0.9800
C9A H9AB 0.9800
C9A H9AC 0.9800
O3B C7B 1.2197(19)
O2B H2B 0.8400
O2B C10B 1.3240(17)
O1B C10B 1.2147(18)
C1B C2B 1.3892(19)
C1B C6B 1.399(2)
C1B C8B 1.5284(19)
C2B H2BA 0.9500
C2B C3B 1.4042(19)
C3B C4B 1.3966(19)
C3B C7B 1.4945(19)
C4B H4B 0.9500
C4B C5B 1.393(2)
C5B H5B 0.9500
C5B C6B 1.388(2)
C6B H6B 0.9500
C7B C11B 1.4946(19)
C11B C12B 1.3979(19)
C11B C16B 1.395(2)
C12B H12B 0.9500
C12B C13B 1.386(2)
C13B H13B 0.9500
C13B C14B 1.391(2)
C14B H14B 0.9500
C14B C15B 1.388(2)
C15B H15B 0.9500
C15B C16B 1.391(2)
C16B H16B 0.9500
C8B H8B 1.0000
C8B C10B 1.513(2)
C8B C9B 1.526(2)
C9B H9BA 0.9800
C9B H9BB 0.9800
C9B H9BC 0.9800

loop_
_geom_hbond_atom_site_label_D
_geom_hbond_atom_site_label_H
_geom_hbond_atom_site_label_A
_geom_hbond_distance_DH
_geom_hbond_distance_HA
_geom_hbond_distance_DA
_geom_hbond_angle_DHA
_geom_hbond_site_symmetry_A
O2A H2A O1A 0.84 1.89 2.6976(17) 161.8 3_566
O2B H2B O1B 0.84 1.88 2.6590(16) 153.9 4_646

loop_
_geom_torsion_atom_site_label_1
_geom_torsion_atom_site_label_2
_geom_torsion_atom_site_label_3
_geom_torsion_atom_site_label_4
_geom_torsion
O3A C7A C11A C12A -26.6(2)
O3A C7A C11A C16A 149.23(16)
C1A C2A C3A C4A 0.5(2)
C1A C2A C3A C7A 176.04(13)
C1A C8A C10A O2A -97.35(15)
C1A C8A C10A O1A 82.27(19)
C2A C1A C6A C5A 1.7(2)
C2A C1A C8A C10A 116.38(14)
C2A C1A C8A C9A -120.97(15)
C2A C3A C4A C5A 1.0(2)
C2A C3A C7A O3A -22.6(2)
C2A C3A C7A C11A 157.98(13)
C3A C4A C5A C6A -1.2(2)
C3A C7A C11A C12A 152.77(13)
C3A C7A C11A C16A -31.4(2)
C4A C3A C7A O3A 152.81(16)
C4A C3A C7A C11A -26.6(2)
C4A C5A C6A C1A -0.2(2)
C6A C1A C2A C3A -1.8(2)
C6A C1A C8A C10A -66.01(17)
C6A C1A C8A C9A 56.64(17)
C7A C3A C4A C5A -174.34(13)
C7A C11A C12A C13A 176.81(13)
C7A C11A C16A C15A -175.57(13)
C11A C12A C13A C14A -1.1(2)
C12A C11A C16A C15A 0.2(2)
C12A C13A C14A C15A 0.3(2)
C13A C14A C15A C16A 0.7(2)
C14A C15A C16A C11A -0.9(2)
C16A C11A C12A C13A 0.8(2)
C8A C1A C2A C3A 175.84(12)
C8A C1A C6A C5A -175.96(13)
C9A C8A C10A O2A 139.61(14)
C9A C8A C10A O1A -40.8(2)
O3B C7B C11B C12B 26.7(2)
O3B C7B C11B C16B -149.18(16)
C1B C2B C3B C4B 0.9(2)
C1B C2B C3B C7B -174.35(12)
C1B C8B C10B O2B -81.60(15)
C1B C8B C10B O1B 98.18(17)
C2B C1B C6B C5B -2.4(2)
C2B C1B C8B C10B 130.65(13)
C2B C1B C8B C9B -105.86(15)
C2B C3B C4B C5B -2.0(2)
C2B C3B C7B O3B 22.1(2)
C2B C3B C7B C11B -159.00(13)
C3B C4B C5B C6B 0.9(2)
C3B C7B C11B C12B -152.24(13)
C3B C7B C11B C16B 31.9(2)
C4B C3B C7B O3B -153.05(15)
C4B C3B C7B C11B 25.9(2)
C4B C5B C6B C1B 1.3(2)
C6B C1B C2B C3B 1.3(2)
C6B C1B C8B C10B -51.47(17)
C6B C1B C8B C9B 72.02(17)
C7B C3B C4B C5B 173.05(13)
C7B C11B C12B C13B -176.96(13)
C7B C11B C16B C15B 175.30(14)
C11B C12B C13B C14B 1.3(2)
C12B C11B C16B C15B -0.5(2)
C12B C13B C14B C15B -0.3(2)
C13B C14B C15B C16B -1.1(2)
C14B C15B C16B C11B 1.5(2)
C16B C11B C12B C13B -0.9(2)
C8B C1B C2B C3B 179.19(12)
C8B C1B C6B C5B 179.70(13)
C9B C8B C10B O2B 153.55(13)
C9B C8B C10B O1B -26.7(2)
